data_1506252
loop_
_publ_author_name
'Lauchli, Ryan'
'Shea, Kenneth J.'

_publ_section_title
;
 A synthesis of the welwistatin core.
;
_journal_issue 23
_journal_name_full 'Organic letters'
_journal_page_first 5287
_journal_page_last 5289
_journal_paper_doi 10.1021/ol0620747
_journal_volume 8
_journal_year 2006
_chemical_formula_sum 'C22 H17 N O4 S'
_chemical_formula_weight 391.43
_chemical_name_systematic
; 
 ? 
;
_space_group_IT_number 14
_symmetry_cell_setting monoclinic
_symmetry_space_group_name_Hall '-P 2ybc'
_symmetry_space_group_name_H-M 'P 1 21/c 1'
_atom_sites_solution_hydrogens difmap
_atom_sites_solution_primary direct
_atom_sites_solution_secondary difmap
_audit_creation_method SHELXTL
_cell_angle_alpha 90.00
_cell_angle_beta 98.035(2)
_cell_angle_gamma 90.00
_cell_formula_units_Z 4
_cell_length_a 13.9922(13)
_cell_length_b 15.3095(14)
_cell_length_c 8.5436(8)
_cell_measurement_temperature 163(2)
_cell_volume 1812.2(3)
_computing_cell_refinement 'Bruker SMART/SAINT'
_computing_data_collection 'Bruker SMART'
_computing_data_reduction 'Bruker SAINT'
_computing_molecular_graphics 'Bruker SHELXTL'
_computing_publication_material 'Bruker SHELXTL'
_computing_structure_refinement 'Bruker SHELXTL'
_computing_structure_solution 'Bruker SHELXTL'
_diffrn_ambient_temperature 163(2)
_diffrn_measured_fraction_theta_full 0.999
_diffrn_measured_fraction_theta_max 0.999
_diffrn_measurement_device_type 'CCD area detector'
_diffrn_measurement_method 'phi and omega scans'
_diffrn_radiation_monochromator graphite
_diffrn_radiation_source 'normal-focus sealed tube'
_diffrn_radiation_type MoK\a
_diffrn_radiation_wavelength 0.71073
_diffrn_reflns_av_R_equivalents 0.0315
_diffrn_reflns_av_sigmaI/netI 0.0245
_diffrn_reflns_limit_h_max 17
_diffrn_reflns_limit_h_min -17
_diffrn_reflns_limit_k_max 19
_diffrn_reflns_limit_k_min -19
_diffrn_reflns_limit_l_max 10
_diffrn_reflns_limit_l_min -10
_diffrn_reflns_number 18440
_diffrn_reflns_theta_full 27.10
_diffrn_reflns_theta_max 27.10
_diffrn_reflns_theta_min 1.98
_diffrn_standards_decay_% '< 1.0'
_diffrn_standards_interval_count 'initial 50 frames recollected'
_diffrn_standards_number '50 frames'
_exptl_absorpt_coefficient_mu 0.209
_exptl_absorpt_correction_T_max 0.9575
_exptl_absorpt_correction_T_min 0.9381
_exptl_absorpt_correction_type multi-scan
_exptl_absorpt_process_details 'Bruker SADABS'
_exptl_crystal_colour colorless
_exptl_crystal_density_diffrn 1.435
_exptl_crystal_density_meas ?
_exptl_crystal_density_method 'not measured'
_exptl_crystal_description irregular
_exptl_crystal_F_000 816
_exptl_crystal_size_max 0.31
_exptl_crystal_size_mid 0.30
_exptl_crystal_size_min 0.21
_refine_diff_density_max 0.331
_refine_diff_density_min -0.417
_refine_diff_density_rms 0.048
_refine_ls_extinction_method none
_refine_ls_goodness_of_fit_ref 1.035
_refine_ls_hydrogen_treatment refall
_refine_ls_matrix_type full
_refine_ls_number_parameters 321
_refine_ls_number_reflns 3987
_refine_ls_number_restraints 0
_refine_ls_restrained_S_all 1.035
_refine_ls_R_factor_all 0.0463
_refine_ls_R_factor_gt 0.0342
_refine_ls_shift/su_max 0.001
_refine_ls_shift/su_mean 0.000
_refine_ls_structure_factor_coef Fsqd
_refine_ls_weighting_details 'calc w=1/[\s^2^(Fo^2^)+(0.0430P)^2^+1.0978P] where P=(Fo^2^+2Fc^2^)/3'
_refine_ls_weighting_scheme calc
_refine_ls_wR_factor_gt 0.0854
_refine_ls_wR_factor_ref 0.0945
_reflns_number_gt 3283
_reflns_number_total 3987
_reflns_threshold_expression >2sigma(I)
_cod_data_source_file ol0620747si20060822_014212.cif
_cod_data_source_block kjs59
_cod_depositor_comments
;
The following automatic conversions were performed:

'_symmetry_cell_setting' value 'Monoclinic' changed to 'monoclinic'
according to /home/saulius/struct/CIF-dictionaries/cif_core.dic
dictionary named 'cif_core.dic' version 2.4.1 from 2010-06-29.

Automatic conversion script
Id: cif_fix_values 1715 2011-07-08 13:25:40Z adriana 

The following automatic conversions were performed:

'_exptl_crystal_density_meas' value 'n/a' was changed to '?' - the
value is perceived as not measured.

Automatic conversion script
Id: cif_fix_values 3008 2015-01-20 13:52:24Z robertas 
;
_cod_original_sg_symbol_H-M P2(1)/c
_cod_database_code 1506252

loop_
_symmetry_equiv_pos_as_xyz
'x, y, z'
'-x, y+1/2, -z+1/2'
'-x, -y, -z'
'x, -y-1/2, z-1/2'

loop_
_atom_site_label
_atom_site_type_symbol
_atom_site_fract_x
_atom_site_fract_y
_atom_site_fract_z
_atom_site_U_iso_or_equiv
_atom_site_adp_type
_atom_site_occupancy
_atom_site_symmetry_multiplicity
_atom_site_calc_flag
S1 S 0.80902(3) 0.87669(2) 0.96314(4) 0.01887(11) Uani 1 1 d
O1 O 0.42413(8) 0.90612(8) 1.00225(13) 0.0261(3) Uani 1 1 d
O2 O 0.25999(8) 0.81232(7) 0.51906(14) 0.0261(3) Uani 1 1 d
O3 O 0.86222(8) 0.80559(7) 0.91117(14) 0.0263(3) Uani 1 1 d
O4 O 0.79729(8) 0.88586(8) 1.12581(13) 0.0238(3) Uani 1 1 d
N1 N 0.69590(9) 0.86918(8) 0.86851(15) 0.0184(3) Uani 1 1 d
C2 C 0.61347(11) 0.88215(10) 0.93759(18) 0.0184(3) Uani 1 1 d
C3 C 0.53352(11) 0.87431(9) 0.82714(17) 0.0175(3) Uani 1 1 d
C4 C 0.52029(11) 0.85191(9) 0.52171(17) 0.0190(3) Uani 1 1 d
C5 C 0.57626(12) 0.84410(10) 0.40004(18) 0.0224(3) Uani 1 1 d
C6 C 0.67693(12) 0.83932(10) 0.43162(19) 0.0231(3) Uani 1 1 d
C7 C 0.72583(12) 0.84410(10) 0.58434(19) 0.0211(3) Uani 1 1 d
C8 C 0.66924(11) 0.85466(9) 0.70512(17) 0.0183(3) Uani 1 1 d
C9 C 0.56824(11) 0.85738(9) 0.67734(17) 0.0175(3) Uani 1 1 d
C10 C 0.35608(11) 0.80288(10) 0.60411(18) 0.0208(3) Uani 1 1 d
C11 C 0.41516(12) 0.85807(10) 0.50408(17) 0.0208(3) Uani 1 1 d
C12 C 0.35596(12) 0.92086(11) 0.44195(19) 0.0250(3) Uani 1 1 d
C13 C 0.26272(12) 0.90666(11) 0.5077(2) 0.0259(4) Uani 1 1 d
C14 C 0.28184(13) 0.93311(12) 0.6856(2) 0.0265(4) Uani 1 1 d
C15 C 0.34581(11) 0.85507(10) 0.75698(18) 0.0208(3) Uani 1 1 d
C16 C 0.43492(11) 0.88135(9) 0.86945(18) 0.0187(3) Uani 1 1 d
C17 C 0.85203(11) 0.97453(10) 0.89243(17) 0.0191(3) Uani 1 1 d
C18 C 0.93367(11) 0.97336(12) 0.81671(19) 0.0238(3) Uani 1 1 d
C19 C 0.97022(12) 1.05231(12) 0.7709(2) 0.0281(4) Uani 1 1 d
C20 C 0.92705(12) 1.13109(12) 0.8002(2) 0.0282(4) Uani 1 1 d
C21 C 0.84472(13) 1.13011(11) 0.8760(2) 0.0265(4) Uani 1 1 d
C22 C 0.80663(12) 1.05248(11) 0.92198(19) 0.0224(3) Uani 1 1 d
C23 C 0.96546(17) 1.21657(16) 0.7484(3) 0.0436(5) Uani 1 1 d
H2A H 0.6189(13) 0.8941(12) 1.047(2) 0.024(5) Uiso 1 1 d
H5A H 0.5440(14) 0.8410(12) 0.294(2) 0.027(5) Uiso 1 1 d
H6A H 0.7140(13) 0.8337(12) 0.347(2) 0.023(5) Uiso 1 1 d
H7A H 0.7958(13) 0.8407(11) 0.604(2) 0.020(4) Uiso 1 1 d
H10A H 0.3734(12) 0.7432(12) 0.619(2) 0.019(4) Uiso 1 1 d
H12A H 0.3715(14) 0.9737(13) 0.388(2) 0.032(5) Uiso 1 1 d
H13A H 0.2034(14) 0.9295(13) 0.447(2) 0.028(5) Uiso 1 1 d
H14A H 0.3171(14) 0.9869(14) 0.700(2) 0.033(5) Uiso 1 1 d
H14B H 0.2210(15) 0.9368(13) 0.733(2) 0.034(5) Uiso 1 1 d
H15A H 0.3074(13) 0.8193(12) 0.824(2) 0.024(5) Uiso 1 1 d
H18A H 0.9660(13) 0.9203(13) 0.798(2) 0.026(5) Uiso 1 1 d
H19A H 1.0274(15) 1.0519(13) 0.721(2) 0.030(5) Uiso 1 1 d
H21A H 0.8151(14) 1.1833(14) 0.894(2) 0.034(5) Uiso 1 1 d
H22A H 0.7479(14) 1.0529(12) 0.969(2) 0.026(5) Uiso 1 1 d
H23A H 0.925(2) 1.241(2) 0.665(4) 0.082(9) Uiso 1 1 d
H23B H 1.026(3) 1.209(2) 0.709(4) 0.095(11) Uiso 1 1 d
H23C H 0.973(3) 1.258(2) 0.829(4) 0.111(13) Uiso 1 1 d

loop_
_atom_site_aniso_label
_atom_site_aniso_U_11
_atom_site_aniso_U_22
_atom_site_aniso_U_33
_atom_site_aniso_U_23
_atom_site_aniso_U_13
_atom_site_aniso_U_12
S1 0.01537(18) 0.02172(19) 0.01979(19) 0.00142(14) 0.00341(14) 0.00065(14)
O1 0.0218(6) 0.0358(7) 0.0217(6) -0.0057(5) 0.0067(5) -0.0004(5)
O2 0.0216(6) 0.0270(6) 0.0281(6) -0.0012(5) -0.0022(5) -0.0040(5)
O3 0.0218(6) 0.0245(6) 0.0332(6) 0.0010(5) 0.0063(5) 0.0046(5)
O4 0.0199(6) 0.0327(6) 0.0188(5) 0.0030(5) 0.0024(4) -0.0019(5)
N1 0.0170(6) 0.0215(6) 0.0171(6) -0.0005(5) 0.0037(5) -0.0006(5)
C2 0.0188(7) 0.0191(7) 0.0181(7) -0.0007(6) 0.0052(6) 0.0002(6)
C3 0.0199(7) 0.0156(7) 0.0175(7) 0.0003(5) 0.0041(6) -0.0011(6)
C4 0.0247(8) 0.0148(7) 0.0178(7) -0.0005(5) 0.0040(6) -0.0027(6)
C5 0.0314(9) 0.0190(7) 0.0172(7) 0.0006(6) 0.0049(6) -0.0024(6)
C6 0.0312(9) 0.0196(7) 0.0210(8) -0.0004(6) 0.0122(7) -0.0014(6)
C7 0.0215(8) 0.0191(7) 0.0242(8) -0.0002(6) 0.0083(6) -0.0006(6)
C8 0.0222(8) 0.0150(7) 0.0181(7) 0.0004(5) 0.0039(6) -0.0003(6)
C9 0.0211(7) 0.0141(7) 0.0182(7) 0.0002(5) 0.0059(6) -0.0006(5)
C10 0.0198(8) 0.0198(8) 0.0221(8) -0.0005(6) -0.0001(6) -0.0021(6)
C11 0.0263(8) 0.0205(7) 0.0151(7) -0.0021(6) 0.0013(6) -0.0036(6)
C12 0.0293(9) 0.0245(8) 0.0197(8) 0.0016(6) -0.0018(6) -0.0021(7)
C13 0.0235(8) 0.0272(8) 0.0248(8) 0.0008(7) -0.0044(7) 0.0026(7)
C14 0.0237(8) 0.0280(9) 0.0268(9) -0.0011(7) 0.0000(7) 0.0059(7)
C15 0.0189(8) 0.0223(8) 0.0214(8) -0.0002(6) 0.0040(6) -0.0001(6)
C16 0.0193(7) 0.0170(7) 0.0201(7) 0.0019(6) 0.0039(6) 0.0006(6)
C17 0.0173(7) 0.0229(7) 0.0170(7) 0.0008(6) 0.0017(6) -0.0021(6)
C18 0.0182(8) 0.0312(9) 0.0222(8) -0.0003(6) 0.0040(6) 0.0008(7)
C19 0.0163(8) 0.0430(10) 0.0250(8) 0.0052(7) 0.0034(7) -0.0055(7)
C20 0.0252(9) 0.0324(9) 0.0244(8) 0.0076(7) -0.0054(7) -0.0090(7)
C21 0.0271(9) 0.0247(8) 0.0263(8) 0.0009(7) -0.0008(7) -0.0003(7)
C22 0.0202(8) 0.0268(8) 0.0205(8) 0.0002(6) 0.0039(6) 0.0005(6)
C23 0.0391(12) 0.0423(12) 0.0464(13) 0.0195(10) -0.0040(10) -0.0149(10)

loop_
_atom_type_symbol
_atom_type_description
_atom_type_scat_dispersion_real
_atom_type_scat_dispersion_imag
_atom_type_scat_source
C C 0.0033 0.0016 'International Tables Vol C Tables 4.2.6.8 and 6.1.1.4'
H H 0.0000 0.0000 'International Tables Vol C Tables 4.2.6.8 and 6.1.1.4'
N N 0.0061 0.0033 'International Tables Vol C Tables 4.2.6.8 and 6.1.1.4'
O O 0.0106 0.0060 'International Tables Vol C Tables 4.2.6.8 and 6.1.1.4'
S S 0.1246 0.1234 'International Tables Vol C Tables 4.2.6.8 and 6.1.1.4'

loop_
_geom_angle_atom_site_label_1
_geom_angle_atom_site_label_2
_geom_angle_atom_site_label_3
_geom_angle
O3 S1 O4 120.95(7)
O3 S1 N1 107.24(7)
O4 S1 N1 104.27(7)
O3 S1 C17 109.03(7)
O4 S1 C17 110.06(7)
N1 S1 C17 103.81(7)
C10 O2 C13 95.86(11)
C2 N1 C8 108.91(12)
C2 N1 S1 124.89(11)
C8 N1 S1 126.07(11)
C3 C2 N1 110.17(13)
C2 C3 C9 106.37(13)
C2 C3 C16 121.84(13)
C9 C3 C16 131.78(14)
C5 C4 C9 117.90(15)
C5 C4 C11 126.33(14)
C9 C4 C11 115.74(13)
C4 C5 C6 121.15(15)
C7 C6 C5 121.97(15)
C6 C7 C8 116.44(15)
C7 C8 C9 122.80(14)
C7 C8 N1 130.61(14)
C9 C8 N1 106.50(13)
C8 C9 C4 119.70(14)
C8 C9 C3 108.03(13)
C4 C9 C3 132.00(14)
O2 C10 C11 101.67(12)
O2 C10 C15 100.51(12)
C11 C10 C15 107.89(12)
C12 C11 C4 130.53(15)
C12 C11 C10 105.54(14)
C4 C11 C10 121.57(13)
C11 C12 C13 105.68(14)
O2 C13 C12 101.60(13)
O2 C13 C14 101.33(13)
C12 C13 C14 106.64(13)
C13 C14 C15 101.11(13)
C16 C15 C10 120.24(13)
C16 C15 C14 114.76(13)
C10 C15 C14 100.36(12)
O1 C16 C3 119.28(14)
O1 C16 C15 118.12(13)
C3 C16 C15 122.54(13)
C18 C17 C22 121.43(15)
C18 C17 S1 119.59(12)
C22 C17 S1 118.87(12)
C17 C18 C19 118.60(16)
C20 C19 C18 121.25(16)
C19 C20 C21 118.81(15)
C19 C20 C23 121.38(18)
C21 C20 C23 119.79(18)
C22 C21 C20 121.08(16)
C21 C22 C17 118.82(15)

loop_
_geom_bond_atom_site_label_1
_geom_bond_atom_site_label_2
_geom_bond_distance
S1 O3 1.4243(12)
S1 O4 1.4290(12)
S1 N1 1.6776(13)
S1 C17 1.7528(16)
O1 C16 1.2255(19)
O2 C10 1.4434(19)
O2 C13 1.448(2)
N1 C2 1.3814(19)
N1 C8 1.4113(19)
C2 C3 1.364(2)
C3 C9 1.454(2)
C3 C16 1.478(2)
C4 C5 1.391(2)
C4 C9 1.406(2)
C4 C11 1.461(2)
C5 C6 1.399(2)
C6 C7 1.388(2)
C7 C8 1.395(2)
C8 C9 1.400(2)
C10 C11 1.525(2)
C10 C15 1.555(2)
C11 C12 1.330(2)
C12 C13 1.507(2)
C13 C14 1.559(2)
C14 C15 1.565(2)
C15 C16 1.518(2)
C17 C18 1.389(2)
C17 C22 1.392(2)
C18 C19 1.390(2)
C19 C20 1.387(3)
C20 C21 1.398(3)
C20 C23 1.505(3)
C21 C22 1.382(2)

loop_
_geom_torsion_atom_site_label_1
_geom_torsion_atom_site_label_2
_geom_torsion_atom_site_label_3
_geom_torsion_atom_site_label_4
_geom_torsion
O3 S1 N1 C2 137.49(13)
O4 S1 N1 C2 8.10(14)
C17 S1 N1 C2 -107.18(13)
O3 S1 N1 C8 -47.08(14)
O4 S1 N1 C8 -176.47(12)
C17 S1 N1 C8 68.26(13)
C8 N1 C2 C3 1.71(17)
S1 N1 C2 C3 177.81(10)
N1 C2 C3 C9 -1.49(17)
N1 C2 C3 C16 177.38(13)
C9 C4 C5 C6 1.8(2)
C11 C4 C5 C6 179.55(15)
C4 C5 C6 C7 -1.5(2)
C5 C6 C7 C8 -0.5(2)
C6 C7 C8 C9 2.2(2)
C6 C7 C8 N1 -173.82(15)
C2 N1 C8 C7 175.33(15)
S1 N1 C8 C7 -0.7(2)
C2 N1 C8 C9 -1.18(16)
S1 N1 C8 C9 -177.23(10)
C7 C8 C9 C4 -1.9(2)
N1 C8 C9 C4 174.94(13)
C7 C8 C9 C3 -176.57(14)
N1 C8 C9 C3 0.27(16)
C5 C4 C9 C8 -0.1(2)
C11 C4 C9 C8 -178.14(13)
C5 C4 C9 C3 173.02(15)
C11 C4 C9 C3 -5.0(2)
C2 C3 C9 C8 0.73(16)
C16 C3 C9 C8 -177.98(15)
C2 C3 C9 C4 -173.03(15)
C16 C3 C9 C4 8.3(3)
C13 O2 C10 C11 -49.55(13)
C13 O2 C10 C15 61.38(13)
C5 C4 C11 C12 -67.2(2)
C9 C4 C11 C12 110.56(19)
C5 C4 C11 C10 132.86(16)
C9 C4 C11 C10 -49.34(19)
O2 C10 C11 C12 30.64(16)
C15 C10 C11 C12 -74.57(16)
O2 C10 C11 C4 -165.08(13)
C15 C10 C11 C4 89.70(17)
C4 C11 C12 C13 -160.23(16)
C10 C11 C12 C13 2.08(17)
C10 O2 C13 C12 51.05(13)
C10 O2 C13 C14 -58.78(14)
C11 C12 C13 O2 -34.10(16)
C11 C12 C13 C14 71.61(16)
O2 C13 C14 C15 33.06(15)
C12 C13 C14 C15 -72.84(16)
O2 C10 C15 C16 -166.23(13)
C11 C10 C15 C16 -60.21(18)
O2 C10 C15 C14 -39.40(14)
C11 C10 C15 C14 66.62(15)
C13 C14 C15 C16 133.99(14)
C13 C14 C15 C10 3.59(15)
C2 C3 C16 O1 9.8(2)
C9 C3 C16 O1 -171.70(15)
C2 C3 C16 C15 -167.36(14)
C9 C3 C16 C15 11.2(2)
C10 C15 C16 O1 -165.36(14)
C14 C15 C16 O1 74.77(18)
C10 C15 C16 C3 11.8(2)
C14 C15 C16 C3 -108.08(16)
O3 S1 C17 C18 -7.24(15)
O4 S1 C17 C18 127.61(13)
N1 S1 C17 C18 -121.29(13)
O3 S1 C17 C22 176.53(12)
O4 S1 C17 C22 -48.63(14)
N1 S1 C17 C22 62.47(13)
C22 C17 C18 C19 0.3(2)
S1 C17 C18 C19 -175.80(12)
C17 C18 C19 C20 0.3(2)
C18 C19 C20 C21 -0.6(2)
C18 C19 C20 C23 -178.98(17)
C19 C20 C21 C22 0.2(2)
C23 C20 C21 C22 178.64(17)
C20 C21 C22 C17 0.4(2)
C18 C17 C22 C21 -0.7(2)
S1 C17 C22 C21 175.47(12)
